data_4116311
loop_
_publ_author_name
'Brett Pleune'
'Dolores Morales'
'Rita Meunier-Prest'
'Philippe Richard'
'Edmond Collange'
'James C. Fettinger'
'Rinaldo Poli'

_publ_section_title
;
 Stable Paramagnetic Half-Sandwich Mo(V) and W(V) Polyhydride Complexes.
 Structural, Spectroscopic, Electrochemical, Theoretical, and
 Decomposition Mechanism Studies of [Cp*MH3(dppe)]+ (M = Mo, W)
;
_journal_name_full 'Journal of the American Chemical Society'
_journal_page_first 2209
_journal_page_last 2225
_journal_paper_doi 10.1021/ja9834881
_journal_volume 121
_journal_year 1999
_chemical_formula_sum 'C36 H43 F6 P3 W'
_chemical_formula_weight 866.46
_chemical_name_systematic
;
 ?
;
_space_group_IT_number 14
_symmetry_cell_setting monoclinic
_symmetry_space_group_name_Hall '-P 2yn'
_symmetry_space_group_name_H-M 'P 1 21/n 1'
_atom_sites_solution_hydrogens geom
_atom_sites_solution_primary direct
_atom_sites_solution_secondary difmap
_audit_creation_method SHELXL-97
_cell_angle_alpha 90.00
_cell_angle_beta 100.140(8)
_cell_angle_gamma 90.00
_cell_formula_units_Z 4
_cell_length_a 14.4683(15)
_cell_length_b 16.4788(15)
_cell_length_c 15.0809(15)
_cell_measurement_reflns_used 25
_cell_measurement_temperature 153(2)
_cell_measurement_theta_max 19.3
_cell_measurement_theta_min 17.6
_cell_volume 3539.4(6)
_computing_cell_refinement 'Enraf-Nonius EXPRESS'
_computing_data_collection 'Enraf-Nonius EXPRESS'
_computing_data_reduction 'Harms (1997) XCAD4; Siemens SHELXTL'
_computing_molecular_graphics 'Siemens SHELXTL'
_computing_publication_material 'Siemens SHELXTL'
_computing_structure_refinement 'SHELXL-97 (Sheldrick, 1997)'
_computing_structure_solution 'SHELXS-97 (Sheldrick, 1990)'
_diffrn_ambient_temperature 153(2)
_diffrn_measured_fraction_theta_full 0.999
_diffrn_measured_fraction_theta_max 0.999
_diffrn_measurement_method '\w scans'
_diffrn_radiation_monochromator graphite
_diffrn_radiation_source 'fine-focus sealed tube'
_diffrn_radiation_type MoK\a
_diffrn_radiation_wavelength 0.71073
_diffrn_reflns_av_R_equivalents 0.0826
_diffrn_reflns_av_sigmaI/netI 0.1132
_diffrn_reflns_limit_h_max 15
_diffrn_reflns_limit_h_min -15
_diffrn_reflns_limit_k_max 17
_diffrn_reflns_limit_k_min -17
_diffrn_reflns_limit_l_max 16
_diffrn_reflns_limit_l_min -16
_diffrn_reflns_number 9640
_diffrn_reflns_theta_full 22.50
_diffrn_reflns_theta_max 22.50
_diffrn_reflns_theta_min 1.80
_diffrn_standards_decay_% 0
_diffrn_standards_interval_time 30
_diffrn_standards_number 4
_exptl_absorpt_coefficient_mu 3.456
_exptl_absorpt_correction_T_max 0.3590
_exptl_absorpt_correction_T_min 0.2640
_exptl_absorpt_correction_type empirical
_exptl_crystal_colour 'Clear, Colorless'
_exptl_crystal_density_diffrn 1.626
_exptl_crystal_description 'Irregular Block'
_exptl_crystal_F_000 1728
_exptl_crystal_size_max 0.550
_exptl_crystal_size_mid 0.250
_exptl_crystal_size_min 0.100
_refine_diff_density_max 1.380
_refine_diff_density_min -1.002
_refine_diff_density_rms 0.158
_refine_ls_extinction_method none
_refine_ls_goodness_of_fit_ref 1.056
_refine_ls_hydrogen_treatment mixed
_refine_ls_matrix_type full
_refine_ls_number_parameters 423
_refine_ls_number_reflns 4617
_refine_ls_number_restraints 3
_refine_ls_restrained_S_all 1.056
_refine_ls_R_factor_all 0.1035
_refine_ls_R_factor_gt 0.0558
_refine_ls_shift/su_max 0.000
_refine_ls_shift/su_mean 0.000
_refine_ls_structure_factor_coef Fsqd
_refine_ls_weighting_details 'calc w=1/[\s^2^(Fo^2^)+(0.0508P)^2^+0.0000P] where P=(Fo^2^+2Fc^2^)/3'
_refine_ls_weighting_scheme calc
_refine_ls_wR_factor_gt 0.1101
_refine_ls_wR_factor_ref 0.1265
_reflns_number_gt 3033
_reflns_number_total 4617
_reflns_threshold_expression >2sigma(I)
_cod_data_source_file ja9834881_2.cif
_cod_data_source_block '[Cp*WH4(dppe)]PF6'
_cod_database_code 4116311

loop_
_symmetry_equiv_pos_as_xyz
'x, y, z'
'-x+1/2, y+1/2, -z+1/2'
'-x, -y, -z'
'x-1/2, -y-1/2, z-1/2'

loop_
_atom_site_label
_atom_site_type_symbol
_atom_site_fract_x
_atom_site_fract_y
_atom_site_fract_z
_atom_site_U_iso_or_equiv
_atom_site_adp_type
_atom_site_occupancy
_atom_site_calc_flag
_atom_site_refinement_flags
W1 W 0.48403(3) 0.37705(3) 0.24765(4) 0.02890(19) Uani 1 d .
P1 P 0.6545(2) 0.4087(2) 0.2735(2) 0.0243(8) Uani 1 d .
P2 P 0.5526(2) 0.2477(2) 0.3198(2) 0.0279(8) Uani 1 d .
CNT C 0.3446(4) 0.3838(4) 0.2127(5) 0.000 Uiso 0.00 d P
C1 C 0.3429(8) 0.3220(9) 0.1664(10) 0.037(4) Uani 1 d .
C2 C 0.3551(9) 0.4033(8) 0.1379(9) 0.033(4) Uani 1 d .
C3 C 0.3530(8) 0.4572(7) 0.2112(9) 0.026(3) Uani 1 d .
C4 C 0.3389(8) 0.4103(9) 0.2879(10) 0.034(4) Uani 1 d .
C5 C 0.3332(8) 0.3261(8) 0.2601(10) 0.036(4) Uani 1 d .
C6 C 0.3288(9) 0.2485(8) 0.1082(10) 0.043(4) Uani 1 d .
H6A H 0.3611 0.2556 0.0568 0.064 Uiso 1 calc R
H6B H 0.2615 0.2405 0.0863 0.064 Uiso 1 calc R
H6C H 0.3544 0.2010 0.1432 0.064 Uiso 1 calc R
C7 C 0.3551(9) 0.4265(9) 0.0402(9) 0.040(4) Uani 1 d .
H7A H 0.2902 0.4321 0.0085 0.060 Uiso 1 calc R
H7B H 0.3869 0.3843 0.0112 0.060 Uiso 1 calc R
H7C H 0.3881 0.4782 0.0381 0.060 Uiso 1 calc R
C8 C 0.3483(9) 0.5466(8) 0.2076(10) 0.045(4) Uani 1 d .
H8A H 0.2829 0.5637 0.1894 0.067 Uiso 1 calc R
H8B H 0.3856 0.5666 0.1638 0.067 Uiso 1 calc R
H8C H 0.3735 0.5689 0.2672 0.067 Uiso 1 calc R
C9 C 0.3232(10) 0.4432(9) 0.3750(9) 0.049(4) Uani 1 d .
H9A H 0.2587 0.4634 0.3688 0.074 Uiso 1 calc R
H9B H 0.3673 0.4877 0.3934 0.074 Uiso 1 calc R
H9C H 0.3332 0.4002 0.4207 0.074 Uiso 1 calc R
C10 C 0.3041(9) 0.2600(8) 0.3163(10) 0.048(4) Uani 1 d .
H10A H 0.3091 0.2077 0.2867 0.072 Uiso 1 calc R
H10B H 0.2389 0.2688 0.3238 0.072 Uiso 1 calc R
H10C H 0.3449 0.2600 0.3755 0.072 Uiso 1 calc R
C11 C 0.6916(8) 0.5042(8) 0.3281(9) 0.028(3) Uani 1 d .
C12 C 0.6522(9) 0.5744(8) 0.2914(9) 0.033(3) Uani 1 d .
H12 H 0.6060 0.5720 0.2382 0.039 Uiso 1 calc R
C13 C 0.6782(9) 0.6502(8) 0.3303(10) 0.035(4) Uani 1 d .
H13 H 0.6496 0.6986 0.3046 0.042 Uiso 1 calc R
C14 C 0.7456(10) 0.6525(8) 0.4059(10) 0.038(4) Uani 1 d .
H14 H 0.7638 0.7031 0.4337 0.045 Uiso 1 calc R
C15 C 0.7877(9) 0.5819(9) 0.4425(8) 0.034(3) Uani 1 d .
H15 H 0.8360 0.5842 0.4940 0.040 Uiso 1 calc R
C16 C 0.7594(9) 0.5090(8) 0.4042(8) 0.035(3) Uani 1 d .
H16 H 0.7872 0.4606 0.4306 0.042 Uiso 1 calc R
C21 C 0.7186(8) 0.4088(7) 0.1775(8) 0.025(3) Uani 1 d .
C22 C 0.8094(8) 0.4383(8) 0.1916(9) 0.033(3) Uani 1 d .
H22 H 0.8358 0.4621 0.2478 0.039 Uiso 1 calc R
C23 C 0.8623(9) 0.4328(8) 0.1224(10) 0.042(4) Uani 1 d .
H23 H 0.9248 0.4531 0.1316 0.050 Uiso 1 calc R
C24 C 0.8241(9) 0.3982(7) 0.0413(9) 0.033(3) Uani 1 d .
H24 H 0.8600 0.3953 -0.0056 0.040 Uiso 1 calc R
C25 C 0.7349(8) 0.3682(8) 0.0280(8) 0.029(3) Uani 1 d .
H25 H 0.7093 0.3429 -0.0275 0.035 Uiso 1 calc R
C26 C 0.6815(8) 0.3745(8) 0.0954(8) 0.029(3) Uani 1 d .
H26 H 0.6188 0.3550 0.0851 0.034 Uiso 1 calc R
C27 C 0.7188(8) 0.3322(7) 0.3473(8) 0.026(3) Uani 1 d .
H27A H 0.7865 0.3343 0.3440 0.031 Uiso 1 calc R
H27B H 0.7114 0.3417 0.4105 0.031 Uiso 1 calc R
C28 C 0.6774(8) 0.2487(7) 0.3147(8) 0.028(3) Uani 1 d .
H28A H 0.7100 0.2052 0.3533 0.034 Uiso 1 calc R
H28B H 0.6866 0.2389 0.2520 0.034 Uiso 1 calc R
C31 C 0.5552(8) 0.2257(8) 0.4376(8) 0.031(3) Uani 1 d .
C32 C 0.5226(9) 0.2771(9) 0.4956(10) 0.042(4) Uani 1 d .
H32 H 0.4934 0.3265 0.4735 0.051 Uiso 1 calc R
C33 C 0.5313(10) 0.2588(10) 0.5869(10) 0.049(4) Uani 1 d .
H33 H 0.5076 0.2958 0.6257 0.059 Uiso 1 calc R
C34 C 0.5739(10) 0.1872(11) 0.6225(10) 0.051(4) Uani 1 d .
H34 H 0.5801 0.1748 0.6848 0.062 Uiso 1 calc R
C35 C 0.6071(9) 0.1348(9) 0.5633(9) 0.040(4) Uani 1 d .
H35 H 0.6363 0.0854 0.5854 0.048 Uiso 1 calc R
C36 C 0.5985(8) 0.1526(8) 0.4740(8) 0.029(3) Uani 1 d .
H36 H 0.6219 0.1154 0.4352 0.034 Uiso 1 calc R
C41 C 0.5075(8) 0.1525(7) 0.2625(9) 0.030(3) Uani 1 d .
C42 C 0.5320(8) 0.1377(8) 0.1774(9) 0.032(3) Uani 1 d .
H42 H 0.5704 0.1744 0.1515 0.039 Uiso 1 calc R
C43 C 0.4975(9) 0.0671(9) 0.1330(11) 0.049(4) Uani 1 d .
H43 H 0.5130 0.0550 0.0758 0.059 Uiso 1 calc R
C44 C 0.4421(9) 0.0153(8) 0.1698(10) 0.035(4) Uani 1 d .
H44 H 0.4189 -0.0324 0.1382 0.042 Uiso 1 calc R
C45 C 0.4191(9) 0.0316(8) 0.2540(9) 0.038(4) Uani 1 d .
H45 H 0.3796 -0.0045 0.2793 0.045 Uiso 1 calc R
C46 C 0.4532(8) 0.0989(8) 0.2995(9) 0.032(3) Uani 1 d .
H46 H 0.4393 0.1090 0.3578 0.039 Uiso 1 calc R
P3 P 0.5011(3) 0.2272(2) 0.8856(3) 0.0383(10) Uani 1 d .
F1 F 0.5969(5) 0.1822(6) 0.8767(7) 0.072(3) Uani 1 d .
F2 F 0.5440(8) 0.2495(7) 0.9843(7) 0.109(4) Uani 1 d .
F3 F 0.5369(7) 0.3048(6) 0.8474(10) 0.122(5) Uani 1 d .
F4 F 0.4070(5) 0.2716(5) 0.8938(6) 0.062(3) Uani 1 d .
F5 F 0.4555(6) 0.1976(6) 0.7880(6) 0.075(3) Uani 1 d .
F6 F 0.4629(5) 0.1455(5) 0.9219(6) 0.064(3) Uani 1 d .

loop_
_atom_site_aniso_label
_atom_site_aniso_U_11
_atom_site_aniso_U_22
_atom_site_aniso_U_33
_atom_site_aniso_U_23
_atom_site_aniso_U_13
_atom_site_aniso_U_12
W1 0.0179(3) 0.0322(3) 0.0363(3) 0.0091(3) 0.0041(2) 0.0025(3)
P1 0.0190(18) 0.0275(19) 0.026(2) 0.0001(16) 0.0029(15) 0.0007(14)
P2 0.0223(19) 0.030(2) 0.031(2) 0.0080(17) 0.0045(16) 0.0024(15)
C1 0.014(7) 0.045(10) 0.050(11) 0.016(8) -0.003(7) 0.016(6)
C2 0.026(8) 0.031(9) 0.040(9) 0.012(7) -0.001(7) 0.004(6)
C3 0.016(7) 0.020(8) 0.042(9) 0.014(7) 0.004(6) 0.015(5)
C4 0.013(7) 0.053(9) 0.036(9) 0.017(8) 0.002(6) 0.013(6)
C5 0.011(7) 0.046(10) 0.052(11) 0.010(8) 0.005(7) 0.011(7)
C6 0.034(9) 0.029(9) 0.059(11) 0.003(8) -0.005(7) -0.001(6)
C7 0.026(8) 0.055(10) 0.039(9) 0.015(8) 0.004(7) 0.010(7)
C8 0.028(9) 0.054(11) 0.053(11) 0.008(8) 0.010(7) 0.010(7)
C9 0.060(11) 0.064(11) 0.028(9) 0.012(8) 0.017(8) 0.015(8)
C10 0.033(9) 0.032(9) 0.081(12) 0.028(8) 0.019(8) -0.009(7)
C11 0.023(7) 0.033(8) 0.026(8) 0.005(7) -0.001(6) 0.001(6)
C12 0.041(9) 0.028(9) 0.027(9) 0.002(7) 0.000(7) -0.007(7)
C13 0.037(8) 0.025(8) 0.046(10) 0.004(7) 0.018(8) 0.005(6)
C14 0.044(9) 0.027(8) 0.045(10) -0.012(7) 0.018(8) -0.013(7)
C15 0.030(8) 0.053(10) 0.016(8) -0.009(7) 0.001(6) -0.014(7)
C16 0.037(8) 0.047(10) 0.021(8) 0.007(7) 0.006(7) 0.000(7)
C21 0.031(8) 0.024(7) 0.020(8) 0.011(6) 0.005(6) 0.005(6)
C22 0.022(8) 0.051(9) 0.026(9) -0.002(7) 0.007(6) -0.004(7)
C23 0.025(8) 0.053(10) 0.052(11) -0.010(8) 0.020(7) -0.017(7)
C24 0.036(8) 0.037(9) 0.031(8) -0.001(6) 0.015(6) -0.004(6)
C25 0.044(8) 0.026(8) 0.017(7) 0.002(6) 0.003(6) -0.003(7)
C26 0.026(7) 0.025(7) 0.034(8) 0.006(7) 0.003(6) -0.003(7)
C27 0.026(8) 0.029(8) 0.022(8) 0.001(6) 0.005(6) 0.006(6)
C28 0.031(8) 0.030(8) 0.023(8) 0.006(6) 0.001(6) 0.011(6)
C31 0.022(7) 0.044(9) 0.027(8) -0.003(7) 0.008(6) -0.009(6)
C32 0.044(9) 0.038(9) 0.045(10) -0.002(8) 0.008(8) -0.004(7)
C33 0.052(10) 0.071(12) 0.030(10) -0.015(9) 0.019(8) 0.006(9)
C34 0.030(9) 0.091(14) 0.034(10) 0.010(10) 0.006(7) -0.011(9)
C35 0.035(8) 0.045(10) 0.036(9) 0.008(8) -0.004(7) -0.004(7)
C36 0.027(7) 0.041(9) 0.018(8) 0.008(6) 0.003(6) 0.006(6)
C41 0.022(8) 0.029(7) 0.037(10) 0.002(7) 0.000(6) 0.006(6)
C42 0.023(7) 0.033(9) 0.039(9) -0.004(7) 0.000(6) 0.002(6)
C43 0.024(8) 0.066(12) 0.056(11) 0.000(9) 0.003(8) -0.001(8)
C44 0.033(8) 0.023(8) 0.046(10) -0.013(7) -0.004(7) 0.004(6)
C45 0.025(8) 0.041(9) 0.047(10) 0.015(8) 0.006(7) -0.002(7)
C46 0.019(7) 0.044(10) 0.032(8) 0.002(7) -0.001(6) -0.002(6)
P3 0.032(2) 0.046(2) 0.034(2) 0.0051(19) -0.0045(18) -0.0085(18)
F1 0.031(5) 0.091(7) 0.094(8) 0.036(6) 0.012(5) 0.007(5)
F2 0.107(9) 0.127(10) 0.072(8) -0.039(7) -0.041(7) -0.013(7)
F3 0.081(8) 0.068(8) 0.211(15) 0.074(9) 0.011(8) -0.014(6)
F4 0.042(5) 0.058(6) 0.083(7) -0.027(5) 0.001(5) 0.007(4)
F5 0.061(6) 0.121(9) 0.037(6) -0.016(6) -0.012(5) 0.008(6)
F6 0.043(5) 0.075(7) 0.073(7) 0.022(5) 0.008(4) -0.014(4)

loop_
_atom_type_symbol
_atom_type_description
_atom_type_scat_dispersion_real
_atom_type_scat_dispersion_imag
_atom_type_scat_source
C C 0.0033 0.0016 'International Tables Vol C Tables 4.2.6.8 and 6.1.1.4'
H H 0.0000 0.0000 'International Tables Vol C Tables 4.2.6.8 and 6.1.1.4'
F F 0.0171 0.0103 'International Tables Vol C Tables 4.2.6.8 and 6.1.1.4'
P P 0.1023 0.0942 'International Tables Vol C Tables 4.2.6.8 and 6.1.1.4'
W W -0.8490 6.8722 'International Tables Vol C Tables 4.2.6.8 and 6.1.1.4'

loop_
_geom_angle_atom_site_label_1
_geom_angle_atom_site_label_2
_geom_angle_atom_site_label_3
_geom_angle
CNT W1 C3 32.0(3)
CNT W1 C2 31.6(3)
C3 W1 C2 36.0(4)
CNT W1 C4 31.6(3)
C3 W1 C4 35.9(4)
C2 W1 C4 59.7(5)
CNT W1 C1 31.3(3)
C3 W1 C1 59.8(5)
C2 W1 C1 35.5(4)
C4 W1 C1 59.6(5)
CNT W1 C5 30.8(3)
C3 W1 C5 59.4(4)
C2 W1 C5 59.0(5)
C4 W1 C5 35.7(4)
C1 W1 C5 35.5(5)
CNT W1 P1 163.6(2)
C3 W1 P1 132.2(3)
C2 W1 P1 136.8(3)
C4 W1 P1 144.9(4)
C1 W1 P1 154.6(4)
C5 W1 P1 164.2(3)
CNT W1 P2 117.7(2)
C3 W1 P2 146.8(3)
C2 W1 P2 132.6(3)
C4 W1 P2 112.8(3)
C1 W1 P2 97.9(3)
C5 W1 P2 87.9(3)
P1 W1 P2 78.79(11)
C11 P1 C27 104.1(6)
C11 P1 C21 101.9(6)
C27 P1 C21 101.9(5)
C11 P1 W1 117.4(4)
C27 P1 W1 109.6(4)
C21 P1 W1 119.9(4)
C31 P2 C28 101.2(6)
C31 P2 C41 103.5(6)
C28 P2 C41 104.9(6)
C31 P2 W1 122.3(5)
C28 P2 W1 107.0(4)
C41 P2 W1 115.8(4)
C2 CNT C3 71.9(8)
C2 CNT C5 143.9(7)
C3 CNT C5 144.2(7)
C2 CNT C1 71.6(8)
C3 CNT C1 143.5(7)
C5 CNT C1 72.3(8)
C2 CNT C4 143.7(7)
C3 CNT C4 71.8(8)
C5 CNT C4 72.4(8)
C1 CNT C4 144.8(7)
C2 CNT W1 88.5(6)
C3 CNT W1 87.7(5)
C5 CNT W1 92.1(5)
C1 CNT W1 91.3(6)
C4 CNT W1 90.3(6)
CNT C1 C2 53.4(8)
CNT C1 C5 53.4(8)
C2 C1 C5 106.8(13)
CNT C1 C6 173.3(11)
C2 C1 C6 126.7(13)
C5 C1 C6 125.9(13)
CNT C1 W1 57.4(5)
C2 C1 W1 69.9(8)
C5 C1 W1 72.5(7)
C6 C1 W1 129.3(9)
CNT C2 C3 54.4(7)
CNT C2 C1 55.0(8)
C3 C2 C1 109.4(13)
CNT C2 C7 172.8(11)
C3 C2 C7 126.7(12)
C1 C2 C7 123.3(13)
CNT C2 W1 59.9(5)
C3 C2 W1 71.6(7)
C1 C2 W1 74.6(8)
C7 C2 W1 127.2(9)
CNT C3 C2 53.7(7)
CNT C3 C4 54.6(7)
C2 C3 C4 108.3(11)
CNT C3 C8 171.8(11)
C2 C3 C8 127.0(13)
C4 C3 C8 123.8(13)
CNT C3 W1 60.3(4)
C2 C3 W1 72.3(7)
C4 C3 W1 74.1(7)
C8 C3 W1 127.9(9)
CNT C4 C3 53.7(7)
CNT C4 C5 53.4(8)
C3 C4 C5 107.1(13)
CNT C4 C9 175.0(11)
C3 C4 C9 125.8(13)
C5 C4 C9 126.9(13)
CNT C4 W1 58.1(5)
C3 C4 W1 70.0(7)
C5 C4 W1 73.1(8)
C9 C4 W1 126.8(9)
CNT C5 C1 54.3(8)
CNT C5 C4 54.2(7)
C1 C5 C4 108.4(12)
CNT C5 C10 171.1(11)
C1 C5 C10 127.6(13)
C4 C5 C10 123.0(13)
CNT C5 W1 57.1(5)
C1 C5 W1 72.0(7)
C4 C5 W1 71.2(7)
C10 C5 W1 131.4(9)
C1 C6 H6A 109.5
C1 C6 H6B 109.5
H6A C6 H6B 109.5
C1 C6 H6C 109.5
H6A C6 H6C 109.5
H6B C6 H6C 109.5
C2 C7 H7A 109.5
C2 C7 H7B 109.5
H7A C7 H7B 109.5
C2 C7 H7C 109.5
H7A C7 H7C 109.5
H7B C7 H7C 109.5
C3 C8 H8A 109.5
C3 C8 H8B 109.5
H8A C8 H8B 109.5
C3 C8 H8C 109.5
H8A C8 H8C 109.5
H8B C8 H8C 109.5
C4 C9 H9A 109.5
C4 C9 H9B 109.5
H9A C9 H9B 109.5
C4 C9 H9C 109.5
H9A C9 H9C 109.5
H9B C9 H9C 109.5
C5 C10 H10A 109.5
C5 C10 H10B 109.5
H10A C10 H10B 109.5
C5 C10 H10C 109.5
H10A C10 H10C 109.5
H10B C10 H10C 109.5
C12 C11 C16 118.4(13)
C12 C11 P1 118.9(10)
C16 C11 P1 122.7(10)
C11 C12 C13 121.6(12)
C11 C12 H12 119.2
C13 C12 H12 119.2
C14 C13 C12 118.3(12)
C14 C13 H13 120.9
C12 C13 H13 120.9
C13 C14 C15 120.7(12)
C13 C14 H14 119.7
C15 C14 H14 119.7
C16 C15 C14 119.6(12)
C16 C15 H15 120.2
C14 C15 H15 120.2
C15 C16 C11 121.4(13)
C15 C16 H16 119.3
C11 C16 H16 119.3
C22 C21 C26 119.4(12)
C22 C21 P1 118.2(9)
C26 C21 P1 122.1(9)
C21 C22 C23 119.5(12)
C21 C22 H22 120.3
C23 C22 H22 120.3
C24 C23 C22 120.2(12)
C24 C23 H23 119.9
C22 C23 H23 119.9
C25 C24 C23 120.3(12)
C25 C24 H24 119.9
C23 C24 H24 119.9
C24 C25 C26 120.0(12)
C24 C25 H25 120.0
C26 C25 H25 120.0
C21 C26 C25 120.7(11)
C21 C26 H26 119.6
C25 C26 H26 119.6
C28 C27 P1 107.0(8)
C28 C27 H27A 110.3
P1 C27 H27A 110.3
C28 C27 H27B 110.3
P1 C27 H27B 110.3
H27A C27 H27B 108.6
C27 C28 P2 109.0(8)
C27 C28 H28A 109.9
P2 C28 H28A 109.9
C27 C28 H28B 109.9
P2 C28 H28B 109.9
H28A C28 H28B 108.3
C32 C31 C36 117.2(12)
C32 C31 P2 123.8(11)
C36 C31 P2 118.8(10)
C31 C32 C33 121.3(14)
C31 C32 H32 119.4
C33 C32 H32 119.4
C32 C33 C34 121.4(14)
C32 C33 H33 119.3
C34 C33 H33 119.3
C35 C34 C33 117.3(14)
C35 C34 H34 121.4
C33 C34 H34 121.4
C36 C35 C34 121.3(14)
C36 C35 H35 119.3
C34 C35 H35 119.3
C35 C36 C31 121.5(13)
C35 C36 H36 119.3
C31 C36 H36 119.3
C46 C41 C42 121.0(12)
C46 C41 P2 122.5(11)
C42 C41 P2 116.5(9)
C43 C42 C41 117.1(13)
C43 C42 H42 121.4
C41 C42 H42 121.4
C44 C43 C42 121.2(15)
C44 C43 H43 119.4
C42 C43 H43 119.4
C43 C44 C45 120.3(13)
C43 C44 H44 119.8
C45 C44 H44 119.8
C46 C45 C44 119.8(13)
C46 C45 H45 120.1
C44 C45 H45 120.1
C45 C46 C41 120.5(13)
C45 C46 H46 119.7
C41 C46 H46 119.7
F3 P3 F2 93.4(7)
F3 P3 F4 89.8(6)
F2 P3 F4 91.2(6)
F3 P3 F5 91.1(7)
F2 P3 F5 175.4(7)
F4 P3 F5 89.5(5)
F3 P3 F6 178.0(7)
F2 P3 F6 88.5(6)
F4 P3 F6 90.5(5)
F5 P3 F6 86.9(5)
F3 P3 F1 90.0(6)
F2 P3 F1 89.1(6)
F4 P3 F1 179.7(6)
F5 P3 F1 90.2(5)
F6 P3 F1 89.7(5)

loop_
_geom_bond_atom_site_label_1
_geom_bond_atom_site_label_2
_geom_bond_distance
W1 CNT 1.996(5)
W1 C3 2.297(11)
W1 C2 2.306(12)
W1 C4 2.351(13)
W1 C1 2.369(13)
W1 C5 2.376(12)
W1 P1 2.484(3)
W1 P2 2.516(3)
P1 C11 1.813(13)
P1 C27 1.826(12)
P1 C21 1.851(13)
P2 C31 1.806(13)
P2 C28 1.822(12)
P2 C41 1.853(13)
CNT C2 1.208(13)
CNT C3 1.217(11)
CNT C5 1.218(12)
CNT C1 1.232(13)
CNT C4 1.231(14)
C1 C2 1.427(18)
C1 C5 1.446(19)
C1 C6 1.489(18)
C2 C3 1.424(18)
C2 C7 1.522(18)
C3 C4 1.435(17)
C3 C8 1.474(17)
C4 C5 1.447(19)
C4 C9 1.476(18)
C5 C10 1.485(17)
C6 H6A 0.9800
C6 H6B 0.9800
C6 H6C 0.9800
C7 H7A 0.9800
C7 H7B 0.9800
C7 H7C 0.9800
C8 H8A 0.9800
C8 H8B 0.9800
C8 H8C 0.9800
C9 H9A 0.9800
C9 H9B 0.9800
C9 H9C 0.9800
C10 H10A 0.9800
C10 H10B 0.9800
C10 H10C 0.9800
C11 C12 1.363(17)
C11 C16 1.374(17)
C12 C13 1.402(17)
C12 H12 0.9500
C13 C14 1.365(18)
C13 H13 0.9500
C14 C15 1.381(17)
C14 H14 0.9500
C15 C16 1.364(17)
C15 H15 0.9500
C16 H16 0.9500
C21 C22 1.382(16)
C21 C26 1.380(16)
C22 C23 1.402(17)
C22 H22 0.9500
C23 C24 1.374(17)
C23 H23 0.9500
C24 C25 1.365(16)
C24 H24 0.9500
C25 C26 1.385(16)
C25 H25 0.9500
C26 H26 0.9500
C27 C28 1.545(16)
C27 H27A 0.9900
C27 H27B 0.9900
C28 H28A 0.9900
C28 H28B 0.9900
C31 C32 1.362(18)
C31 C36 1.422(17)
C32 C33 1.393(19)
C32 H32 0.9500
C33 C34 1.39(2)
C33 H33 0.9500
C34 C35 1.387(19)
C34 H34 0.9500
C35 C36 1.362(16)
C35 H35 0.9500
C36 H36 0.9500
C41 C46 1.365(17)
C41 C42 1.412(18)
C42 C43 1.391(18)
C42 H42 0.9500
C43 C44 1.355(19)
C43 H43 0.9500
C44 C45 1.394(18)
C44 H44 0.9500
C45 C46 1.352(17)
C45 H45 0.9500
C46 H46 0.9500
P3 F3 1.529(10)
P3 F2 1.553(10)
P3 F4 1.568(8)
P3 F5 1.581(9)
P3 F6 1.590(9)
P3 F1 1.599(9)
